data_7041163
loop_
_publ_author_name
'Sohn, Ah Ram'
'Lim, Kwang Soo'
'Kang, Dong Won'
'Song, Jeong Hwa'
'Koh, Eui Kwan'
'Moon, Dohyun'
'Hong, Chang Seop'

_publ_section_title
;
 Tuning of chain chirality by interchain stacking forces and the
 structure-property relationship in coordination systems constructed by
 meridional Fe(III) cyanide and Mn(III) Schiff bases.
;
_journal_issue 48
_journal_name_full 'Dalton transactions (Cambridge, England : 2003)'
_journal_page_first 19416
_journal_page_last 19427
_journal_paper_doi 10.1039/c6dt03222b
_journal_volume 45
_journal_year 2016
_chemical_formula_sum 'C42 H29 Br Fe N6 O P'
_chemical_formula_weight 800.44
_space_group_crystal_system triclinic
_space_group_IT_number 2
_space_group_name_Hall '-P 1'
_space_group_name_H-M_alt 'P -1'
_symmetry_space_group_name_Hall '-P 1'
_symmetry_space_group_name_H-M 'P -1'
_atom_sites_solution_hydrogens geom
_audit_block_doi 10.5517/ccdc.csd.cc1l8pq8
_audit_creation_method SHELXL-2016/4
_audit_update_record
;
2016-11-02 deposited with the CCDC.
2016-11-11 downloaded from the CCDC.
;
_cell_angle_alpha 109.84(3)
_cell_angle_beta 96.49(3)
_cell_angle_gamma 98.10(3)
_cell_formula_units_Z 2
_cell_length_a 8.9170(18)
_cell_length_b 14.417(3)
_cell_length_c 14.577(3)
_cell_measurement_reflns_used 14569
_cell_measurement_temperature 100(2)
_cell_measurement_theta_max 30.37268368
_cell_measurement_theta_min 0.515668977
_cell_volume 1718.9(8)
_computing_cell_refinement HKL2000
_computing_data_collection 'PAL ADSC Quantum-210'
_computing_data_reduction HKL2000
_computing_molecular_graphics WingX
_computing_publication_material WingX
_computing_structure_refinement 'SHELXL-2016/4 (Sheldrick, 2016)'
_computing_structure_solution SHELXTL
_diffrn_ambient_temperature 100(2)
_diffrn_measured_fraction_theta_full 0.857
_diffrn_measured_fraction_theta_max 0.857
_diffrn_measurement_device_type 'CCD area detector'
_diffrn_measurement_method 'phi scans'
_diffrn_radiation_source 'bending magnet beamline'
_diffrn_radiation_type synchrotron
_diffrn_radiation_wavelength 0.900
_diffrn_reflns_av_R_equivalents 0.0200
_diffrn_reflns_av_unetI/netI 0.0266
_diffrn_reflns_Laue_measured_fraction_full 0.857
_diffrn_reflns_Laue_measured_fraction_max 0.857
_diffrn_reflns_limit_h_max 9
_diffrn_reflns_limit_h_min -9
_diffrn_reflns_limit_k_max 16
_diffrn_reflns_limit_k_min -16
_diffrn_reflns_limit_l_max 16
_diffrn_reflns_limit_l_min -16
_diffrn_reflns_number 8335
_diffrn_reflns_point_group_measured_fraction_full 0.857
_diffrn_reflns_point_group_measured_fraction_max 0.857
_diffrn_reflns_theta_full 30.382
_diffrn_reflns_theta_max 30.382
_diffrn_reflns_theta_min 1.909
_exptl_absorpt_coefficient_mu 1.693
_exptl_absorpt_correction_T_max 0.9201
_exptl_absorpt_correction_T_min 0.8489
_exptl_absorpt_correction_type empirical
_exptl_absorpt_process_details HKL2000-Scalepack
_exptl_crystal_colour green
_exptl_crystal_density_diffrn 1.547
_exptl_crystal_density_method 'not measured'
_exptl_crystal_description plate
_exptl_crystal_F_000 814
_exptl_crystal_size_max 0.100
_exptl_crystal_size_mid 0.100
_exptl_crystal_size_min 0.050
_exptl_transmission_factor_max 0
_exptl_transmission_factor_min 0
_refine_diff_density_max 2.462
_refine_diff_density_min -1.972
_refine_diff_density_rms 0.167
_refine_ls_extinction_method none
_refine_ls_goodness_of_fit_ref 1.092
_refine_ls_hydrogen_treatment constr
_refine_ls_matrix_type full
_refine_ls_number_parameters 444
_refine_ls_number_reflns 4373
_refine_ls_number_restraints 0
_refine_ls_restrained_S_all 1.092
_refine_ls_R_factor_all 0.1008
_refine_ls_R_factor_gt 0.0992
_refine_ls_shift/su_max 5.379
_refine_ls_shift/su_mean 0.037
_refine_ls_structure_factor_coef Fsqd
_refine_ls_weighting_details 'w=1/[\s^2^(Fo^2^)+(0.1215P)^2^+28.0625P] where P=(Fo^2^+2Fc^2^)/3'
_refine_ls_weighting_scheme calc
_refine_ls_wR_factor_gt 0.2523
_refine_ls_wR_factor_ref 0.2535
_reflns_Friedel_coverage 0.000
_reflns_number_gt 4225
_reflns_number_total 4373
_reflns_threshold_expression 'I > 2\s(I)'
_cod_data_source_file c6dt03222b2.cif
_cod_data_source_block complex2
_cod_depositor_comments
;
The following automatic conversions were performed:

'_exptl_absorpt_correction_type' value 'Empirical' changed to
'empirical' according to
/usr/data/users/saulius/crontab/automatic-downloads/rss-feeds/RSC/lib/dictionaries/cif_core.dic
dictionary named 'cif_core.dic' version 2.4.2 from 2011-04-26.

Automatic conversion script
Id: cif_fix_values 4268 2015-11-12 08:31:59Z antanas 

 Adding full bibliography for 7041162--7041169.cif.
;
_cod_original_cell_volume 1718.9(7)
_cod_database_code 7041163
_shelx_shelxl_version_number 2016/4
_shelx_space_group_comment
;
The symmetry employed for this shelxl refinement is uniquely defined
by the following loop, which should always be used as a source of
symmetry information in preference to the above space-group names.
They are only intended as comments.
;
_shelx_estimated_absorpt_t_min 0.849
_shelx_estimated_absorpt_t_max 0.920

loop_
_space_group_symop_operation_xyz
'x, y, z'
'-x, -y, -z'

loop_
_atom_site_label
_atom_site_type_symbol
_atom_site_fract_x
_atom_site_fract_y
_atom_site_fract_z
_atom_site_U_iso_or_equiv
_atom_site_adp_type
_atom_site_occupancy
_atom_site_site_symmetry_order
_atom_site_calc_flag
_atom_site_refinement_flags_posn
_atom_site_refinement_flags_adp
FE1 Fe 0.32102(14) 0.58363(8) 0.27890(8) 0.0130(4) Uani 1 1 d . .
BR1 Br 0.61420(15) 0.47270(9) 0.13824(10) 0.0485(5) Uani 1 1 d . .
C1 C 0.4360(11) 0.7045(7) 0.2675(6) 0.019(2) Uani 1 1 d . .
C2 C 0.2835(13) 0.5221(7) 0.1354(7) 0.030(3) Uani 1 1 d . .
C3 C 0.1995(12) 0.4584(7) 0.2758(6) 0.021(2) Uani 1 1 d . .
C4 C 0.6304(14) 0.5053(7) 0.2766(9) 0.035(3) Uani 1 1 d . .
C5 C 0.7609(14) 0.4852(8) 0.3223(9) 0.036(3) Uani 1 1 d . .
H5 H 0.829112 0.452057 0.282988 0.044 Uiso 1 1 calc R U
C6 C 0.7919(14) 0.5117(8) 0.4201(11) 0.047(3) Uani 1 1 d . .
H6 H 0.879389 0.496251 0.451316 0.056 Uiso 1 1 calc R U
C7 C 0.6851(13) 0.5660(8) 0.4787(9) 0.039(3) Uani 1 1 d . .
H7 H 0.702729 0.589507 0.548968 0.047 Uiso 1 1 calc R U
C8 C 0.5570(11) 0.5807(6) 0.4247(6) 0.017(2) Uani 1 1 d . .
C9 C 0.4439(13) 0.6365(7) 0.4793(7) 0.028(2) Uani 1 1 d . .
C10 C 0.2023(11) 0.6844(6) 0.4472(6) 0.016(2) Uani 1 1 d . .
C11 C 0.1629(14) 0.7252(7) 0.5387(7) 0.031(3) Uani 1 1 d . .
H11 H 0.228185 0.725677 0.595141 0.037 Uiso 1 1 calc R U
C12 C 0.0345(15) 0.7649(8) 0.5517(8) 0.039(3) Uani 1 1 d . .
H12 H 0.012936 0.792495 0.616785 0.047 Uiso 1 1 calc R U
C13 C -0.0627(14) 0.7665(7) 0.4759(9) 0.036(3) Uani 1 1 d . .
H13 H -0.150355 0.796253 0.488692 0.044 Uiso 1 1 calc R U
C14 C -0.0393(12) 0.7263(7) 0.3796(7) 0.026(2) Uani 1 1 d . .
C15 C -0.1344(13) 0.7216(8) 0.2910(9) 0.036(3) Uani 1 1 d . .
H15 H -0.228362 0.745268 0.288619 0.043 Uiso 1 1 calc R U
C16 C -0.0587(12) 0.6713(6) 0.1989(5) 0.017(2) Uani 1 1 d . .
H16 H -0.100787 0.678540 0.139457 0.020 Uiso 1 1 calc R U
C17 C 0.0978(13) 0.6822(6) 0.3625(6) 0.026(3) Uani 1 1 d . .
C18 C 0.0212(15) 0.6354(9) 0.1935(8) 0.030(2) Uiso 1 1 d . .
H18 H 0.029496 0.594020 0.128562 0.037 Uiso 1 1 calc R U
N1 N 0.5056(10) 0.7774(6) 0.2646(6) 0.0233(19) Uani 1 1 d . .
N2 N 0.2428(12) 0.4881(6) 0.0487(6) 0.037(2) Uani 1 1 d . .
N3 N 0.1203(10) 0.3874(6) 0.2782(6) 0.0244(19) Uani 1 1 d . .
N4 N 0.5300(11) 0.5481(6) 0.3235(6) 0.031(2) Uani 1 1 d . .
N5 N 0.3283(11) 0.6406(6) 0.4160(6) 0.027(2) Uani 1 1 d . .
N6 N 0.1300(10) 0.6360(6) 0.2708(6) 0.0256(19) Uani 1 1 d . .
O1 O 0.4660(9) 0.6748(5) 0.5719(5) 0.0306(16) Uiso 1 1 d . .
P1 P 0.1367(3) 0.00801(15) 0.19827(15) 0.0135(5) Uani 1 1 d . .
C19 C -0.0497(11) 0.0425(6) 0.2035(6) 0.0148(18) Uiso 1 1 d . .
C20 C -0.0814(11) 0.1256(6) 0.1817(6) 0.019(2) Uani 1 1 d . .
H20 H -0.006338 0.162103 0.159096 0.023 Uiso 1 1 calc R U
C21 C -0.2210(12) 0.1550(7) 0.1927(7) 0.022(2) Uiso 1 1 d . .
H21 H -0.241263 0.212507 0.179197 0.026 Uiso 1 1 calc R U
C22 C -0.3314(11) 0.1002(7) 0.2235(6) 0.022(2) Uani 1 1 d . .
H22 H -0.427596 0.120433 0.230948 0.027 Uiso 1 1 calc R U
C23 C -0.3037(12) 0.0161(7) 0.2437(7) 0.026(2) Uani 1 1 d . .
H23 H -0.380736 -0.020879 0.264527 0.032 Uiso 1 1 calc R U
C24 C -0.1646(11) -0.0135(6) 0.2334(6) 0.018(2) Uani 1 1 d . .
H24 H -0.145805 -0.071424 0.246437 0.022 Uiso 1 1 calc R U
C25 C 0.2254(11) 0.0223(6) 0.3213(6) 0.0152(19) Uani 1 1 d . .
C26 C 0.1682(12) -0.0476(7) 0.3607(7) 0.024(2) Uani 1 1 d . .
H26 H 0.091039 -0.104044 0.321022 0.029 Uiso 1 1 calc R U
C27 C 0.2225(13) -0.0356(8) 0.4566(7) 0.031(3) Uani 1 1 d . .
H27 H 0.180160 -0.082111 0.484300 0.037 Uiso 1 1 calc R U
C28 C 0.3397(12) 0.0450(7) 0.5133(7) 0.024(2) Uani 1 1 d . .
H28 H 0.377633 0.053260 0.579750 0.029 Uiso 1 1 calc R U
C29 C 0.4012(11) 0.1130(7) 0.4734(6) 0.022(2) Uani 1 1 d . .
H29 H 0.482057 0.167460 0.512184 0.026 Uiso 1 1 calc R U
C30 C 0.3446(10) 0.1020(6) 0.3764(6) 0.0164(19) Uani 1 1 d . .
H30 H 0.386981 0.148162 0.348356 0.020 Uiso 1 1 calc R U
C31 C 0.2523(10) 0.0866(6) 0.1513(6) 0.0151(19) Uani 1 1 d . .
C32 C 0.2886(11) 0.1917(6) 0.1999(6) 0.0163(19) Uani 1 1 d . .
H32 H 0.250240 0.222243 0.258894 0.020 Uiso 1 1 calc R U
C33 C 0.3798(11) 0.2505(6) 0.1620(6) 0.018(2) Uani 1 1 d . .
H33 H 0.405673 0.321258 0.195847 0.021 Uiso 1 1 calc R U
C34 C 0.4340(11) 0.2066(7) 0.0743(7) 0.020(2) Uani 1 1 d . .
H34 H 0.496615 0.247549 0.048750 0.024 Uiso 1 1 calc R U
C35 C 0.3971(11) 0.1047(7) 0.0249(6) 0.019(2) Uani 1 1 d . .
H35 H 0.433377 0.075740 -0.035339 0.022 Uiso 1 1 calc R U
C36 C 0.3074(11) 0.0428(6) 0.0616(6) 0.0157(19) Uani 1 1 d . .
H36 H 0.283319 -0.027835 0.027108 0.019 Uiso 1 1 calc R U
C37 C 0.1161(11) -0.1203(6) 0.1181(6) 0.016(2) Uani 1 1 d . .
C38 C 0.2377(11) -0.1691(6) 0.1249(6) 0.018(2) Uani 1 1 d . .
H38 H 0.325541 -0.136724 0.175127 0.021 Uiso 1 1 calc R U
C39 C 0.2307(11) -0.2658(6) 0.0581(6) 0.017(2) Uani 1 1 d . .
H39 H 0.314287 -0.299351 0.061919 0.020 Uiso 1 1 calc R U
C40 C 0.1010(11) -0.3130(6) -0.0143(6) 0.018(2) Uani 1 1 d . .
H40 H 0.096410 -0.378750 -0.060522 0.022 Uiso 1 1 calc R U
C41 C -0.0216(11) -0.2648(6) -0.0195(6) 0.020(2) Uani 1 1 d . .
H41 H -0.111136 -0.298313 -0.067968 0.024 Uiso 1 1 calc R U
C42 C -0.0143(11) -0.1674(6) 0.0460(6) 0.0165(19) Uiso 1 1 d . .
H42 H -0.097372 -0.133632 0.041516 0.020 Uiso 1 1 calc R U

loop_
_atom_site_aniso_label
_atom_site_aniso_U_11
_atom_site_aniso_U_22
_atom_site_aniso_U_33
_atom_site_aniso_U_23
_atom_site_aniso_U_13
_atom_site_aniso_U_12
FE1 0.0081(8) 0.0118(6) 0.0121(6) -0.0032(5) 0.0007(5) -0.0004(5)
BR1 0.0411(9) 0.0370(7) 0.0558(8) 0.0000(5) 0.0194(6) 0.0038(5)
C1 0.006(6) 0.023(5) 0.017(4) -0.003(4) -0.006(3) 0.000(4)
C2 0.034(7) 0.017(5) 0.024(6) -0.002(4) -0.003(4) -0.012(4)
C3 0.013(6) 0.025(5) 0.021(5) 0.001(4) 0.000(4) 0.008(4)
C4 0.028(8) 0.023(5) 0.053(7) 0.011(5) 0.008(5) 0.005(5)
C5 0.037(8) 0.023(5) 0.046(7) 0.009(5) 0.007(5) 0.005(5)
C6 0.015(8) 0.030(6) 0.095(11) 0.030(6) -0.005(6) -0.001(5)
C7 0.024(8) 0.033(6) 0.057(7) 0.029(5) -0.014(5) -0.017(5)
C8 0.014(6) 0.015(4) 0.018(5) 0.002(3) -0.003(4) 0.001(4)
C9 0.027(7) 0.020(5) 0.030(6) 0.005(4) 0.001(5) -0.003(4)
C10 0.015(6) 0.009(4) 0.017(4) -0.006(3) 0.005(4) 0.002(3)
C11 0.043(8) 0.016(5) 0.024(5) -0.005(4) 0.012(5) -0.001(5)
C12 0.048(9) 0.023(6) 0.036(6) -0.003(5) 0.019(6) 0.000(5)
C13 0.026(7) 0.019(5) 0.053(7) -0.004(5) 0.024(6) -0.001(4)
C14 0.016(6) 0.020(5) 0.036(6) 0.007(4) -0.002(4) -0.001(4)
C15 0.018(7) 0.028(5) 0.063(8) 0.019(5) 0.009(5) 0.003(4)
C16 0.049(7) -0.001(4) -0.001(4) 0.000(3) -0.001(4) -0.001(4)
C17 0.039(7) 0.012(4) 0.014(5) -0.008(3) 0.012(4) -0.014(4)
N1 0.013(5) 0.025(5) 0.023(4) 0.001(3) -0.006(3) 0.000(4)
N2 0.046(7) 0.029(5) 0.025(5) 0.001(4) 0.003(4) -0.005(4)
N3 0.015(5) 0.023(4) 0.030(4) 0.002(3) 0.005(3) 0.004(4)
N4 0.031(6) 0.016(4) 0.035(5) -0.002(3) 0.010(4) -0.006(4)
N5 0.034(6) 0.019(4) 0.019(4) -0.002(3) 0.000(4) -0.004(4)
N6 0.021(6) 0.025(4) 0.021(4) -0.001(3) -0.001(3) 0.002(3)
P1 0.0085(14) 0.0122(11) 0.0133(11) -0.0024(8) -0.0005(9) 0.0005(8)
C20 0.013(6) 0.017(4) 0.018(4) -0.003(3) -0.001(4) 0.001(4)
C22 0.004(6) 0.040(6) 0.014(4) -0.001(4) -0.001(3) 0.006(4)
C23 0.013(7) 0.038(6) 0.022(5) 0.005(4) 0.002(4) -0.001(4)
C24 0.014(6) 0.020(5) 0.016(4) -0.001(4) 0.006(4) 0.004(4)
C25 0.014(6) 0.018(4) 0.011(4) 0.000(3) 0.003(3) 0.009(4)
C26 0.015(6) 0.024(5) 0.025(5) 0.007(4) -0.005(4) -0.007(4)
C27 0.032(7) 0.034(6) 0.020(5) 0.010(4) -0.002(4) -0.007(5)
C28 0.019(6) 0.031(5) 0.016(5) 0.004(4) -0.002(4) -0.002(4)
C29 0.017(6) 0.021(5) 0.016(5) -0.002(4) -0.006(4) -0.003(4)
C30 0.005(6) 0.019(4) 0.021(5) 0.002(4) 0.000(4) 0.003(3)
C31 0.006(6) 0.017(4) 0.017(4) -0.001(3) -0.001(3) 0.003(3)
C32 0.010(6) 0.015(4) 0.018(4) 0.000(3) 0.002(4) 0.004(3)
C33 0.013(6) 0.013(4) 0.021(5) -0.002(4) 0.005(4) 0.001(3)
C34 0.009(6) 0.026(5) 0.024(5) 0.008(4) 0.004(4) 0.001(4)
C35 0.011(6) 0.031(5) 0.010(4) 0.001(4) 0.004(3) 0.006(4)
C36 0.005(5) 0.014(4) 0.020(4) -0.003(3) 0.001(3) 0.002(3)
C37 0.016(6) 0.015(4) 0.012(4) -0.001(3) 0.002(3) 0.000(4)
C38 0.013(6) 0.017(4) 0.015(4) -0.003(3) -0.003(4) -0.002(4)
C39 0.013(6) 0.014(4) 0.021(5) 0.001(4) 0.004(4) 0.005(3)
C40 0.019(6) 0.015(4) 0.016(4) 0.000(3) 0.003(4) 0.001(4)
C41 0.023(7) 0.012(4) 0.016(4) 0.001(3) -0.006(4) -0.007(4)

loop_
_atom_type_symbol
_atom_type_description
_atom_type_scat_dispersion_real
_atom_type_scat_dispersion_imag
_atom_type_scat_source
C C 0.0033 0.0016 'International Tables Vol C Tables 4.2.6.8 and 6.1.1.4'
H H 0.0000 0.0000 'International Tables Vol C Tables 4.2.6.8 and 6.1.1.4'
N N 0.0061 0.0033 'International Tables Vol C Tables 4.2.6.8 and 6.1.1.4'
O O 0.0106 0.0060 'International Tables Vol C Tables 4.2.6.8 and 6.1.1.4'
P P 0.1023 0.0942 'International Tables Vol C Tables 4.2.6.8 and 6.1.1.4'
Fe Fe 0.3463 0.8444 'International Tables Vol C Tables 4.2.6.8 and 6.1.1.4'
Br Br -0.2901 2.4595 'International Tables Vol C Tables 4.2.6.8 and 6.1.1.4'

loop_
_geom_angle_atom_site_label_1
_geom_angle_atom_site_label_2
_geom_angle_atom_site_label_3
_geom_angle
N5 FE1 C2 172.3(4)
N5 FE1 C3 90.3(4)
C2 FE1 C3 85.7(4)
N5 FE1 C1 95.3(3)
C2 FE1 C1 88.6(4)
C3 FE1 C1 174.2(4)
N5 FE1 N6 84.2(4)
C2 FE1 N6 89.1(4)
C3 FE1 N6 88.7(4)
C1 FE1 N6 90.1(4)
N5 FE1 N4 82.3(4)
C2 FE1 N4 104.6(4)
C3 FE1 N4 93.5(4)
C1 FE1 N4 89.0(3)
N6 FE1 N4 166.3(3)
N1 C1 FE1 177.4(8)
N2 C2 FE1 171.6(11)
N3 C3 FE1 175.1(9)
N4 C4 C5 123.8(11)
N4 C4 BR1 120.8(9)
C5 C4 BR1 115.2(9)
C6 C5 C4 121.2(11)
C5 C6 C7 117.6(11)
C8 C7 C6 116.1(11)
N4 C8 C7 122.9(10)
N4 C8 C9 117.9(8)
C7 C8 C9 119.2(9)
O1 C9 N5 127.7(10)
O1 C9 C8 121.8(9)
N5 C9 C8 110.5(8)
C11 C10 N5 132.6(9)
C11 C10 C17 117.3(9)
N5 C10 C17 110.1(7)
C12 C11 C10 122.5(11)
C13 C12 C11 122.1(11)
C12 C13 C14 121.8(11)
C13 C14 C15 127.9(11)
C13 C14 C17 117.8(10)
C15 C14 C17 114.3(9)
C14 C15 C16 109.5(10)
C18 C16 C15 130.1(11)
N6 C17 C10 118.0(10)
N6 C17 C14 123.4(9)
C10 C17 C14 118.6(8)
C16 C18 N6 126.9(12)
C4 N4 C8 118.3(10)
C4 N4 FE1 133.7(8)
C8 N4 FE1 108.0(6)
C9 N5 C10 122.3(8)
C9 N5 FE1 121.2(7)
C10 N5 FE1 116.4(6)
C17 N6 C18 114.0(10)
C17 N6 FE1 111.1(7)
C18 N6 FE1 134.9(7)
C31 P1 C37 109.1(4)
C31 P1 C19 109.3(4)
C37 P1 C19 109.8(4)
C31 P1 C25 110.5(4)
C37 P1 C25 109.1(4)
C19 P1 C25 109.0(4)
C20 C19 C24 119.2(9)
C20 C19 P1 121.3(7)
C24 C19 P1 119.5(7)
C21 C20 C19 120.5(9)
C20 C21 C22 119.5(9)
C21 C22 C23 121.0(10)
C24 C23 C22 119.9(9)
C23 C24 C19 119.9(9)
C26 C25 C30 120.5(8)
C26 C25 P1 117.9(7)
C30 C25 P1 121.6(7)
C27 C26 C25 120.2(9)
C26 C27 C28 119.8(9)
C29 C28 C27 120.3(8)
C28 C29 C30 120.1(8)
C25 C30 C29 119.0(8)
C32 C31 C36 118.9(8)
C32 C31 P1 121.6(7)
C36 C31 P1 119.5(6)
C33 C32 C31 120.2(8)
C32 C33 C34 120.3(8)
C35 C34 C33 120.3(8)
C34 C35 C36 121.0(8)
C35 C36 C31 119.2(8)
C38 C37 C42 120.7(8)
C38 C37 P1 118.4(6)
C42 C37 P1 120.8(7)
C37 C38 C39 119.8(8)
C40 C39 C38 119.7(9)
C41 C40 C39 120.3(8)
C40 C41 C42 120.3(8)
C41 C42 C37 119.1(9)

loop_
_geom_bond_atom_site_label_1
_geom_bond_atom_site_label_2
_geom_bond_distance
FE1 N5 1.874(8)
FE1 C2 1.943(10)
FE1 C3 1.954(10)
FE1 C1 1.962(10)
FE1 N6 1.965(9)
FE1 N4 2.093(10)
BR1 C4 1.892(12)
C1 N1 1.158(12)
C2 N2 1.181(13)
C3 N3 1.172(13)
C4 N4 1.287(14)
C4 C5 1.390(17)
C5 C6 1.329(18)
C6 C7 1.479(19)
C7 C8 1.395(15)
C8 N4 1.368(12)
C8 C9 1.508(14)
C9 O1 1.252(12)
C9 N5 1.326(14)
C10 C11 1.371(13)
C10 N5 1.410(13)
C10 C17 1.449(14)
C11 C12 1.355(17)
C12 C13 1.333(18)
C13 C14 1.378(15)
C14 C15 1.438(16)
C14 C17 1.464(15)
C15 C16 1.570(15)
C16 C18 0.933(13)
C17 N6 1.360(12)
C18 N6 1.398(14)
P1 C31 1.781(9)
P1 C37 1.791(8)
P1 C19 1.804(10)
P1 C25 1.807(8)
C19 C20 1.396(13)
C19 C24 1.414(13)
C20 C21 1.379(14)
C21 C22 1.385(14)
C22 C23 1.388(14)
C23 C24 1.375(14)
C25 C26 1.385(13)
C25 C30 1.390(13)
C26 C27 1.371(14)
C27 C28 1.392(14)
C28 C29 1.381(14)
C29 C30 1.394(13)
C31 C32 1.408(12)
C31 C36 1.422(12)
C32 C33 1.383(13)
C33 C34 1.394(13)
C34 C35 1.371(13)
C35 C36 1.394(13)
C37 C38 1.386(13)
C37 C42 1.392(13)
C38 C39 1.392(12)
C39 C40 1.389(13)
C40 C41 1.384(14)
C41 C42 1.391(12)
